data_1546219
loop_
_publ_author_name
'Ma, Guo-Zhen'
'Li, Peng-Fei'
'Liu, Lu'
'Li, Wei-Dong Z'
'Chen, Li'

_publ_section_title
;
 Diastereoselective Synthesis of Cephalotaxus Esters via Asymmetric
 Mukaiyama Aldol Reaction.
;
_journal_issue 9
_journal_name_full 'Organic letters'
_journal_page_first 2250
_journal_page_last 2253
_journal_paper_doi 10.1021/acs.orglett.7b00743
_journal_volume 19
_journal_year 2017
_chemical_formula_moiety 'C28 H41 N O11'
_chemical_formula_sum 'C28 H41 N O11'
_chemical_formula_weight 567.62
_chemical_name_systematic
; 
 ? 
;
_space_group_IT_number 19
_symmetry_cell_setting orthorhombic
_symmetry_space_group_name_Hall 'P 2ac 2ab'
_symmetry_space_group_name_H-M 'P 21 21 21'
_atom_sites_solution_hydrogens geom
_atom_sites_solution_primary direct
_atom_sites_solution_secondary difmap
_audit_creation_method SHELXL-97
_cell_angle_alpha 90.00
_cell_angle_beta 90.00
_cell_angle_gamma 90.00
_cell_formula_units_Z 4
_cell_length_a 10.770(5)
_cell_length_b 15.109(7)
_cell_length_c 17.720(7)
_cell_measurement_reflns_used 7065
_cell_measurement_temperature 113(2)
_cell_measurement_theta_max 27.9
_cell_measurement_theta_min 1.8
_cell_volume 2883(2)
_computing_cell_refinement CrystalClear
_computing_data_collection CrystalClear
_computing_data_reduction CrystalClear
_computing_publication_material 'CrystalStructure 3.7.0'
_computing_structure_refinement 'SHELXL-97 (Sheldrick, 1997)'
_computing_structure_solution 'SHELXS-97 (Sheldrick, 1990)'
_diffrn_ambient_temperature 113(2)
_diffrn_detector_area_resol_mean 7.31
_diffrn_measured_fraction_theta_full 0.996
_diffrn_measured_fraction_theta_max 0.996
_diffrn_measurement_device_type 'Rigaku Saturn'
_diffrn_measurement_method \w
_diffrn_radiation_monochromator confocal
_diffrn_radiation_source 'rotating anode'
_diffrn_radiation_type MoK\a
_diffrn_radiation_wavelength 0.71070
_diffrn_reflns_av_R_equivalents 0.0702
_diffrn_reflns_av_sigmaI/netI 0.0423
_diffrn_reflns_limit_h_max 14
_diffrn_reflns_limit_h_min -14
_diffrn_reflns_limit_k_max 19
_diffrn_reflns_limit_k_min -17
_diffrn_reflns_limit_l_max 23
_diffrn_reflns_limit_l_min -22
_diffrn_reflns_number 33043
_diffrn_reflns_theta_full 27.89
_diffrn_reflns_theta_max 27.89
_diffrn_reflns_theta_min 1.77
_diffrn_standards_decay_% 0
_diffrn_standards_interval_count 0
_diffrn_standards_interval_time 0
_diffrn_standards_number 0
_exptl_absorpt_coefficient_mu 0.101
_exptl_absorpt_correction_T_max 0.9802
_exptl_absorpt_correction_T_min 0.9802
_exptl_absorpt_correction_type multi-scan
_exptl_absorpt_process_details CrystalClear
_exptl_crystal_colour colorless
_exptl_crystal_density_diffrn 1.307
_exptl_crystal_density_method 'not measured'
_exptl_crystal_description prism
_exptl_crystal_F_000 1216
_exptl_crystal_size_max 0.20
_exptl_crystal_size_mid 0.20
_exptl_crystal_size_min 0.20
_refine_diff_density_max 0.229
_refine_diff_density_min -0.234
_refine_diff_density_rms 0.048
_refine_ls_abs_structure_details 'Flack H D (1983), Acta Cryst. A39, 876-881'
_refine_ls_extinction_coef 0.0103(12)
_refine_ls_extinction_expression Fc^*^=kFc[1+0.001xFc^2^\l^3^/sin(2\q)]^-1/4^
_refine_ls_extinction_method SHELXL
_refine_ls_goodness_of_fit_ref 1.133
_refine_ls_hydrogen_treatment mixed
_refine_ls_matrix_type full
_refine_ls_number_parameters 380
_refine_ls_number_reflns 3840
_refine_ls_number_restraints 4
_refine_ls_restrained_S_all 1.133
_refine_ls_R_factor_all 0.0626
_refine_ls_R_factor_gt 0.0547
_refine_ls_shift/su_max 0.001
_refine_ls_shift/su_mean 0.000
_refine_ls_structure_factor_coef Fsqd
_refine_ls_weighting_details 'calc w=1/[\s^2^(Fo^2^)+(0.0609P)^2^+0.2281P] where P=(Fo^2^+2Fc^2^)/3'
_refine_ls_weighting_scheme calc
_refine_ls_wR_factor_gt 0.1189
_refine_ls_wR_factor_ref 0.1225
_reflns_number_gt 3505
_reflns_number_total 3840
_reflns_threshold_expression >2sigma(I)
_cod_data_source_file ol7b00743_si_004.cif
_cod_data_source_block shelxl
_cod_original_cell_volume 2884(2)
_cod_database_code 1546219

loop_
_symmetry_equiv_pos_as_xyz
'x, y, z'
'x+1/2, -y+1/2, -z'
'-x, y+1/2, -z+1/2'
'-x+1/2, -y, z+1/2'

loop_
_atom_site_label
_atom_site_type_symbol
_atom_site_fract_x
_atom_site_fract_y
_atom_site_fract_z
_atom_site_U_iso_or_equiv
_atom_site_adp_type
_atom_site_occupancy
_atom_site_symmetry_multiplicity
_atom_site_calc_flag
_atom_site_refinement_flags
C1 C 1.4575(3) 0.5804(2) 0.5294(2) 0.0374(8) Uani 1 1 d .
H1A H 1.4743 0.5668 0.5831 0.045 Uiso 1 1 calc R
H1B H 1.5366 0.5982 0.5053 0.045 Uiso 1 1 calc R
C2 C 1.2807(3) 0.62117(19) 0.47363(17) 0.0267(6) Uani 1 1 d .
C3 C 1.3027(3) 0.53390(19) 0.45531(18) 0.0267(6) Uani 1 1 d .
C4 C 1.2264(3) 0.48817(18) 0.40799(16) 0.0239(6) Uani 1 1 d .
H4 H 1.2430 0.4282 0.3955 0.029 Uiso 1 1 calc R
C5 C 1.1231(3) 0.53173(17) 0.37842(15) 0.0208(6) Uani 1 1 d .
C6 C 1.0993(3) 0.62079(18) 0.39684(15) 0.0203(6) Uani 1 1 d .
C7 C 1.1806(3) 0.66607(18) 0.44527(16) 0.0226(6) Uani 1 1 d .
H7 H 1.1666 0.7263 0.4580 0.027 Uiso 1 1 calc R
C8 C 0.9847(2) 0.66875(17) 0.37006(15) 0.0201(6) Uani 1 1 d .
H8 H 0.9992 0.7329 0.3808 0.024 Uiso 1 1 calc R
C9 C 0.9521(3) 0.66259(18) 0.28365(16) 0.0218(6) Uani 1 1 d .
C10 C 1.0354(3) 0.51228(19) 0.24592(17) 0.0263(6) Uani 1 1 d .
H10A H 1.1086 0.4863 0.2204 0.032 Uiso 1 1 calc R
H10B H 0.9602 0.4894 0.2204 0.032 Uiso 1 1 calc R
C11 C 1.0342(3) 0.48224(18) 0.32814(16) 0.0230(6) Uani 1 1 d .
H11A H 0.9491 0.4894 0.3483 0.028 Uiso 1 1 calc R
H11B H 1.0549 0.4184 0.3300 0.028 Uiso 1 1 calc R
C12 C 1.0160(3) 0.6341(2) 0.15766(16) 0.0272(6) Uani 1 1 d .
H12A H 0.9544 0.5937 0.1345 0.033 Uiso 1 1 calc R
H12B H 1.0938 0.6313 0.1280 0.033 Uiso 1 1 calc R
C13 C 0.9657(3) 0.7292(2) 0.15993(17) 0.0302(7) Uani 1 1 d .
H13A H 1.0200 0.7698 0.1310 0.036 Uiso 1 1 calc R
H13B H 0.8806 0.7321 0.1390 0.036 Uiso 1 1 calc R
C14 C 0.9664(3) 0.75259(19) 0.24418(16) 0.0262(6) Uani 1 1 d .
H14A H 0.8965 0.7924 0.2569 0.031 Uiso 1 1 calc R
H14B H 1.0453 0.7815 0.2587 0.031 Uiso 1 1 calc R
C15 C 0.8183(3) 0.63189(18) 0.28198(16) 0.0227(6) Uani 1 1 d .
H15 H 0.7731 0.6201 0.2371 0.027 Uiso 1 1 calc R
C16 C 0.7720(3) 0.62360(18) 0.35100(16) 0.0214(6) Uani 1 1 d .
C17 C 0.8630(3) 0.64341(17) 0.41218(15) 0.0209(6) Uani 1 1 d .
H17 H 0.8333 0.6937 0.4441 0.025 Uiso 1 1 calc R
C18 C 0.5728(3) 0.5735(2) 0.31492(17) 0.0315(7) Uani 1 1 d .
H18A H 0.6083 0.5229 0.2879 0.047 Uiso 1 1 calc R
H18B H 0.5610 0.6228 0.2797 0.047 Uiso 1 1 calc R
H18C H 0.4926 0.5567 0.3367 0.047 Uiso 1 1 calc R
C19 C 0.8220(3) 0.55770(18) 0.52324(16) 0.0201(6) Uani 1 1 d .
C20 C 0.8559(3) 0.47062(18) 0.56096(15) 0.0234(6) Uani 1 1 d .
C21 C 0.9954(3) 0.4661(2) 0.58014(18) 0.0283(7) Uani 1 1 d .
H21A H 1.0133 0.4064 0.6005 0.034 Uiso 1 1 calc R
H21B H 1.0428 0.4723 0.5325 0.034 Uiso 1 1 calc R
C22 C 1.0439(3) 0.5328(2) 0.63496(18) 0.0303(7) Uani 1 1 d .
C23 C 1.0642(5) 0.6858(3) 0.6605(3) 0.0671(14) Uani 1 1 d .
H23A H 1.1551 0.6833 0.6618 0.101 Uiso 1 1 calc R
H23B H 1.0315 0.6796 0.7118 0.101 Uiso 1 1 calc R
H23C H 1.0378 0.7428 0.6394 0.101 Uiso 1 1 calc R
C24 C 0.8276(3) 0.39194(19) 0.50766(16) 0.0258(6) Uani 1 1 d .
H24A H 0.8873 0.3935 0.4652 0.031 Uiso 1 1 calc R
H24B H 0.8417 0.3361 0.5357 0.031 Uiso 1 1 calc R
C25 C 0.6969(3) 0.3905(2) 0.47559(18) 0.0280(6) Uani 1 1 d .
H25A H 0.6843 0.4448 0.4453 0.034 Uiso 1 1 calc R
H25B H 0.6372 0.3921 0.5180 0.034 Uiso 1 1 calc R
C26 C 0.6668(3) 0.31004(19) 0.42599(17) 0.0269(7) Uani 1 1 d .
C27 C 0.5313(3) 0.3155(2) 0.4007(2) 0.0364(8) Uani 1 1 d .
H27A H 0.5125 0.2654 0.3674 0.055 Uiso 1 1 calc R
H27B H 0.5177 0.3711 0.3734 0.055 Uiso 1 1 calc R
H27C H 0.4770 0.3133 0.4450 0.055 Uiso 1 1 calc R
C28 C 0.6920(4) 0.22278(19) 0.46613(18) 0.0352(8) Uani 1 1 d .
H28A H 0.7788 0.2211 0.4827 0.053 Uiso 1 1 calc R
H28B H 0.6763 0.1735 0.4314 0.053 Uiso 1 1 calc R
H28C H 0.6373 0.2176 0.5101 0.053 Uiso 1 1 calc R
N1 N 1.0394(2) 0.60913(15) 0.23763(13) 0.0225(5) Uani 1 1 d .
O1 O 1.4085(2) 0.50422(15) 0.49250(14) 0.0384(6) Uani 1 1 d .
O2 O 1.3700(2) 0.65058(15) 0.52409(15) 0.0448(7) Uani 1 1 d .
O3 O 0.65595(18) 0.60024(14) 0.37436(11) 0.0262(5) Uani 1 1 d .
O4 O 0.88247(18) 0.56476(12) 0.45770(10) 0.0208(4) Uani 1 1 d .
O5 O 0.75030(19) 0.61162(13) 0.54845(11) 0.0255(5) Uani 1 1 d .
O6 O 0.7837(2) 0.45873(13) 0.62695(11) 0.0286(5) Uani 1 1 d .
H6 H 0.7720 0.5080 0.6478 0.043 Uiso 1 1 calc R
O7 O 1.1043(2) 0.51444(18) 0.69074(14) 0.0469(7) Uani 1 1 d .
O8 O 1.0171(2) 0.61455(14) 0.61374(13) 0.0377(6) Uani 1 1 d .
O9 O 0.7460(2) 0.31451(14) 0.36053(12) 0.0310(5) Uani 1 1 d .
H9 H 0.7349 0.2694 0.3337 0.046 Uiso 1 1 calc R
O10 O 0.7109(2) 0.16515(16) 0.26756(14) 0.0377(6) Uani 1 1 d D
O11 O 0.7344(3) 0.39226(18) 0.21698(15) 0.0555(8) Uani 1 1 d D
H10C H 0.785(2) 0.148(3) 0.258(3) 0.083 Uiso 1 1 d D
H10D H 0.679(5) 0.1148(18) 0.277(3) 0.083 Uiso 1 1 d D
H11C H 0.723(5) 0.3434(18) 0.193(2) 0.083 Uiso 1 1 d D
H11D H 0.739(5) 0.379(3) 0.2643(9) 0.083 Uiso 1 1 d D

loop_
_atom_site_aniso_label
_atom_site_aniso_U_11
_atom_site_aniso_U_22
_atom_site_aniso_U_33
_atom_site_aniso_U_23
_atom_site_aniso_U_13
_atom_site_aniso_U_12
C1 0.0312(16) 0.0349(18) 0.046(2) -0.0080(15) -0.0126(16) 0.0083(14)
C2 0.0247(14) 0.0258(15) 0.0298(15) -0.0045(12) -0.0063(13) -0.0032(12)
C3 0.0214(14) 0.0252(15) 0.0337(16) 0.0010(12) -0.0040(13) 0.0051(12)
C4 0.0247(14) 0.0185(13) 0.0285(15) -0.0008(11) 0.0036(12) 0.0029(12)
C5 0.0236(13) 0.0189(13) 0.0199(13) -0.0019(11) 0.0039(11) -0.0018(11)
C6 0.0204(13) 0.0184(13) 0.0220(13) 0.0019(11) 0.0006(11) -0.0004(11)
C7 0.0216(13) 0.0174(13) 0.0288(15) -0.0021(11) 0.0013(12) 0.0009(11)
C8 0.0225(13) 0.0170(13) 0.0208(13) -0.0008(10) -0.0004(11) -0.0020(11)
C9 0.0225(13) 0.0195(13) 0.0235(14) 0.0003(11) 0.0008(12) 0.0010(11)
C10 0.0293(15) 0.0209(14) 0.0285(16) -0.0031(12) 0.0006(13) 0.0004(12)
C11 0.0273(14) 0.0182(13) 0.0235(14) -0.0018(11) -0.0003(12) -0.0010(12)
C12 0.0278(15) 0.0333(16) 0.0206(14) 0.0013(12) -0.0004(12) -0.0033(13)
C13 0.0318(16) 0.0310(16) 0.0278(16) 0.0074(13) 0.0019(14) 0.0014(13)
C14 0.0292(16) 0.0213(14) 0.0280(15) 0.0051(12) 0.0000(13) 0.0021(13)
C15 0.0222(13) 0.0221(14) 0.0239(14) 0.0015(11) -0.0026(11) -0.0001(12)
C16 0.0195(13) 0.0190(13) 0.0257(14) -0.0005(11) -0.0008(11) 0.0010(11)
C17 0.0250(14) 0.0149(13) 0.0229(14) 0.0015(10) 0.0028(11) 0.0023(11)
C18 0.0244(15) 0.0423(18) 0.0279(16) -0.0038(14) -0.0058(13) -0.0047(14)
C19 0.0186(12) 0.0200(13) 0.0218(13) -0.0017(11) -0.0024(11) -0.0037(11)
C20 0.0263(14) 0.0218(14) 0.0221(14) 0.0040(11) 0.0018(12) 0.0004(12)
C21 0.0283(15) 0.0254(15) 0.0312(16) 0.0012(12) -0.0009(13) 0.0016(13)
C22 0.0246(14) 0.0347(17) 0.0315(16) 0.0048(13) -0.0025(14) -0.0027(13)
C23 0.090(4) 0.041(2) 0.070(3) -0.010(2) -0.024(3) -0.021(2)
C24 0.0312(15) 0.0209(14) 0.0254(15) 0.0014(12) 0.0017(12) 0.0016(13)
C25 0.0283(15) 0.0241(14) 0.0316(16) -0.0002(12) 0.0003(13) -0.0012(13)
C26 0.0303(15) 0.0255(15) 0.0247(15) -0.0013(12) 0.0034(13) -0.0034(13)
C27 0.0285(17) 0.0354(18) 0.045(2) -0.0084(15) 0.0000(15) -0.0037(14)
C28 0.051(2) 0.0243(15) 0.0301(17) -0.0008(13) -0.0008(16) -0.0065(15)
N1 0.0247(12) 0.0221(12) 0.0208(12) 0.0012(10) 0.0024(10) 0.0008(10)
O1 0.0292(12) 0.0317(12) 0.0545(15) -0.0083(11) -0.0165(11) 0.0102(10)
O2 0.0321(12) 0.0340(13) 0.0684(17) -0.0172(12) -0.0261(13) 0.0075(11)
O3 0.0184(9) 0.0341(11) 0.0262(11) 0.0020(9) -0.0005(9) -0.0039(9)
O4 0.0248(10) 0.0181(9) 0.0195(10) 0.0016(8) 0.0026(8) 0.0015(8)
O5 0.0259(10) 0.0238(10) 0.0269(11) -0.0021(8) 0.0038(9) 0.0047(9)
O6 0.0326(11) 0.0299(11) 0.0234(10) 0.0028(8) 0.0042(9) -0.0022(9)
O7 0.0424(14) 0.0542(15) 0.0443(15) 0.0021(12) -0.0184(12) 0.0008(13)
O8 0.0459(14) 0.0272(11) 0.0400(13) -0.0019(10) -0.0073(11) -0.0077(11)
O9 0.0351(12) 0.0311(12) 0.0266(12) -0.0021(9) 0.0069(10) -0.0026(10)
O10 0.0312(12) 0.0445(14) 0.0373(13) -0.0122(11) -0.0019(11) 0.0074(11)
O11 0.087(2) 0.0456(15) 0.0341(15) 0.0045(12) -0.0061(15) -0.0017(17)

loop_
_atom_type_symbol
_atom_type_description
_atom_type_scat_dispersion_real
_atom_type_scat_dispersion_imag
_atom_type_scat_source
C C 0.0033 0.0000 'International Tables Vol C Tables 4.2.6.8 and 6.1.1.4'
H H 0.0000 0.0000 'International Tables Vol C Tables 4.2.6.8 and 6.1.1.4'
N N 0.0061 0.0000 'International Tables Vol C Tables 4.2.6.8 and 6.1.1.4'
O O 0.0106 0.0000 'International Tables Vol C Tables 4.2.6.8 and 6.1.1.4'

loop_
_geom_angle_atom_site_label_1
_geom_angle_atom_site_label_2
_geom_angle_atom_site_label_3
_geom_angle
O2 C1 O1 109.1(2)
O2 C1 H1A 109.9
O1 C1 H1A 109.9
O2 C1 H1B 109.9
O1 C1 H1B 109.9
H1A C1 H1B 108.3
C7 C2 C3 121.5(3)
C7 C2 O2 128.6(3)
C3 C2 O2 109.8(3)
C4 C3 C2 121.7(3)
C4 C3 O1 128.5(3)
C2 C3 O1 109.8(3)
C3 C4 C5 118.3(3)
C3 C4 H4 120.9
C5 C4 H4 120.9
C4 C5 C6 120.6(3)
C4 C5 C11 119.7(2)
C6 C5 C11 119.8(3)
C7 C6 C5 119.6(3)
C7 C6 C8 118.0(2)
C5 C6 C8 122.3(2)
C2 C7 C6 118.3(3)
C2 C7 H7 120.9
C6 C7 H7 120.9
C6 C8 C17 114.9(2)
C6 C8 C9 117.4(2)
C17 C8 C9 105.3(2)
C6 C8 H8 106.1
C17 C8 H8 106.1
C9 C8 H8 106.1
N1 C9 C15 115.2(2)
N1 C9 C14 99.7(2)
C15 C9 C14 110.9(2)
N1 C9 C8 115.2(2)
C15 C9 C8 104.4(2)
C14 C9 C8 111.6(2)
N1 C10 C11 113.0(2)
N1 C10 H10A 109.0
C11 C10 H10A 109.0
N1 C10 H10B 109.0
C11 C10 H10B 109.0
H10A C10 H10B 107.8
C5 C11 C10 114.3(2)
C5 C11 H11A 108.7
C10 C11 H11A 108.7
C5 C11 H11B 108.7
C10 C11 H11B 108.7
H11A C11 H11B 107.6
N1 C12 C13 105.8(2)
N1 C12 H12A 110.6
C13 C12 H12A 110.6
N1 C12 H12B 110.6
C13 C12 H12B 110.6
H12A C12 H12B 108.7
C14 C13 C12 103.9(2)
C14 C13 H13A 111.0
C12 C13 H13A 111.0
C14 C13 H13B 111.0
C12 C13 H13B 111.0
H13A C13 H13B 109.0
C13 C14 C9 103.8(2)
C13 C14 H14A 111.0
C9 C14 H14A 111.0
C13 C14 H14B 111.0
C9 C14 H14B 111.0
H14A C14 H14B 109.0
C16 C15 C9 111.6(3)
C16 C15 H15 124.2
C9 C15 H15 124.2
C15 C16 O3 130.4(3)
C15 C16 C17 113.9(2)
O3 C16 C17 115.7(2)
O4 C17 C16 109.6(2)
O4 C17 C8 110.2(2)
C16 C17 C8 104.7(2)
O4 C17 H17 110.7
C16 C17 H17 110.7
C8 C17 H17 110.7
O3 C18 H18A 109.5
O3 C18 H18B 109.5
H18A C18 H18B 109.5
O3 C18 H18C 109.5
H18A C18 H18C 109.5
H18B C18 H18C 109.5
O5 C19 O4 125.4(3)
O5 C19 C20 125.1(3)
O4 C19 C20 109.5(2)
O6 C20 C19 109.9(2)
O6 C20 C21 110.3(2)
C19 C20 C21 111.7(2)
O6 C20 C24 107.4(2)
C19 C20 C24 110.4(2)
C21 C20 C24 107.0(2)
C22 C21 C20 117.0(3)
C22 C21 H21A 108.0
C20 C21 H21A 108.0
C22 C21 H21B 108.0
C20 C21 H21B 108.0
H21A C21 H21B 107.3
O7 C22 O8 124.1(3)
O7 C22 C21 124.2(3)
O8 C22 C21 111.6(3)
O8 C23 H23A 109.5
O8 C23 H23B 109.5
H23A C23 H23B 109.5
O8 C23 H23C 109.5
H23A C23 H23C 109.5
H23B C23 H23C 109.5
C25 C24 C20 115.0(2)
C25 C24 H24A 108.5
C20 C24 H24A 108.5
C25 C24 H24B 108.5
C20 C24 H24B 108.5
H24A C24 H24B 107.5
C24 C25 C26 115.0(2)
C24 C25 H25A 108.5
C26 C25 H25A 108.5
C24 C25 H25B 108.5
C26 C25 H25B 108.5
H25A C25 H25B 107.5
O9 C26 C28 108.1(3)
O9 C26 C27 109.1(3)
C28 C26 C27 110.7(3)
O9 C26 C25 107.4(2)
C28 C26 C25 112.3(2)
C27 C26 C25 109.1(3)
C26 C27 H27A 109.5
C26 C27 H27B 109.5
H27A C27 H27B 109.5
C26 C27 H27C 109.5
H27A C27 H27C 109.5
H27B C27 H27C 109.5
C26 C28 H28A 109.5
C26 C28 H28B 109.5
H28A C28 H28B 109.5
C26 C28 H28C 109.5
H28A C28 H28C 109.5
H28B C28 H28C 109.5
C10 N1 C9 117.9(2)
C10 N1 C12 110.0(2)
C9 N1 C12 106.2(2)
C3 O1 C1 105.1(2)
C2 O2 C1 105.3(2)
C16 O3 C18 114.9(2)
C19 O4 C17 118.5(2)
C20 O6 H6 109.5
C22 O8 C23 117.1(3)
C26 O9 H9 109.5
H10C O10 H10D 99(5)
H11C O11 H11D 106(4)

loop_
_geom_bond_atom_site_label_1
_geom_bond_atom_site_label_2
_geom_bond_distance
C1 O2 1.421(4)
C1 O1 1.426(4)
C1 H1A 0.9900
C1 H1B 0.9900
C2 C7 1.369(4)
C2 C3 1.379(4)
C2 O2 1.387(3)
C3 C4 1.363(4)
C3 O1 1.390(3)
C4 C5 1.395(4)
C4 H4 0.9500
C5 C6 1.408(4)
C5 C11 1.506(4)
C6 C7 1.404(4)
C6 C8 1.508(4)
C7 H7 0.9500
C8 C17 1.556(4)
C8 C9 1.574(4)
C8 H8 1.0000
C9 N1 1.483(4)
C9 C15 1.515(4)
C9 C14 1.537(4)
C10 N1 1.471(4)
C10 C11 1.526(4)
C10 H10A 0.9900
C10 H10B 0.9900
C11 H11A 0.9900
C11 H11B 0.9900
C12 N1 1.488(4)
C12 C13 1.536(4)
C12 H12A 0.9900
C12 H12B 0.9900
C13 C14 1.534(4)
C13 H13A 0.9900
C13 H13B 0.9900
C14 H14A 0.9900
C14 H14B 0.9900
C15 C16 1.327(4)
C15 H15 0.9500
C16 O3 1.364(3)
C16 C17 1.491(4)
C17 O4 1.452(3)
C17 H17 1.0000
C18 O3 1.440(3)
C18 H18A 0.9800
C18 H18B 0.9800
C18 H18C 0.9800
C19 O5 1.208(3)
C19 O4 1.336(3)
C19 C20 1.520(4)
C20 O6 1.416(3)
C20 C21 1.542(4)
C20 C24 1.549(4)
C21 C22 1.494(4)
C21 H21A 0.9900
C21 H21B 0.9900
C22 O7 1.216(4)
C22 O8 1.323(4)
C23 O8 1.450(4)
C23 H23A 0.9800
C23 H23B 0.9800
C23 H23C 0.9800
C24 C25 1.518(4)
C24 H24A 0.9900
C24 H24B 0.9900
C25 C26 1.534(4)
C25 H25A 0.9900
C25 H25B 0.9900
C26 O9 1.442(3)
C26 C28 1.523(4)
C26 C27 1.528(5)
C27 H27A 0.9800
C27 H27B 0.9800
C27 H27C 0.9800
C28 H28A 0.9800
C28 H28B 0.9800
C28 H28C 0.9800
O6 H6 0.8400
O9 H9 0.8400
O10 H10C 0.855(10)
O10 H10D 0.854(10)
O11 H11C 0.857(10)
O11 H11D 0.863(10)

loop_
_geom_torsion_atom_site_label_1
_geom_torsion_atom_site_label_2
_geom_torsion_atom_site_label_3
_geom_torsion_atom_site_label_4
_geom_torsion
C7 C2 C3 C4 0.2(5)
O2 C2 C3 C4 178.3(3)
C7 C2 C3 O1 -179.0(3)
O2 C2 C3 O1 -0.9(4)
C2 C3 C4 C5 -0.6(5)
O1 C3 C4 C5 178.5(3)
C3 C4 C5 C6 0.4(4)
C3 C4 C5 C11 -177.8(3)
C4 C5 C6 C7 0.2(4)
C11 C5 C6 C7 178.4(3)
C4 C5 C6 C8 -176.1(3)
C11 C5 C6 C8 2.1(4)
C3 C2 C7 C6 0.4(4)
O2 C2 C7 C6 -177.4(3)
C5 C6 C7 C2 -0.5(4)
C8 C6 C7 C2 175.9(3)
C7 C6 C8 C17 -101.2(3)
C5 C6 C8 C17 75.2(3)
C7 C6 C8 C9 134.2(3)
C5 C6 C8 C9 -49.4(4)
C6 C8 C9 N1 0.2(3)
C17 C8 C9 N1 -129.1(2)
C6 C8 C9 C15 127.5(2)
C17 C8 C9 C15 -1.8(3)
C6 C8 C9 C14 -112.6(3)
C17 C8 C9 C14 118.1(2)
C4 C5 C11 C10 -111.4(3)
C6 C5 C11 C10 70.4(3)
N1 C10 C11 C5 -42.9(4)
N1 C12 C13 C14 0.9(3)
C12 C13 C14 C9 -27.3(3)
N1 C9 C14 C13 43.2(3)
C15 C9 C14 C13 -78.6(3)
C8 C9 C14 C13 165.4(2)
N1 C9 C15 C16 129.6(3)
C14 C9 C15 C16 -118.1(3)
C8 C9 C15 C16 2.3(3)
C9 C15 C16 O3 178.1(3)
C9 C15 C16 C17 -1.8(3)
C15 C16 C17 O4 -117.7(3)
O3 C16 C17 O4 62.4(3)
C15 C16 C17 C8 0.6(3)
O3 C16 C17 C8 -179.3(2)
C6 C8 C17 O4 -12.2(3)
C9 C8 C17 O4 118.6(2)
C6 C8 C17 C16 -129.9(2)
C9 C8 C17 C16 0.9(3)
O5 C19 C20 O6 4.7(4)
O4 C19 C20 O6 -174.6(2)
O5 C19 C20 C21 -118.2(3)
O4 C19 C20 C21 62.6(3)
O5 C19 C20 C24 122.9(3)
O4 C19 C20 C24 -56.3(3)
O6 C20 C21 C22 -60.0(3)
C19 C20 C21 C22 62.6(3)
C24 C20 C21 C22 -176.5(2)
C20 C21 C22 O7 128.2(3)
C20 C21 C22 O8 -54.3(4)
O6 C20 C24 C25 67.7(3)
C19 C20 C24 C25 -52.1(3)
C21 C20 C24 C25 -173.8(2)
C20 C24 C25 C26 -177.1(2)
C24 C25 C26 O9 -64.3(3)
C24 C25 C26 C28 54.4(4)
C24 C25 C26 C27 177.6(3)
C11 C10 N1 C9 -47.3(3)
C11 C10 N1 C12 -169.2(2)
C15 C9 N1 C10 -48.5(3)
C14 C9 N1 C10 -167.3(2)
C8 C9 N1 C10 73.2(3)
C15 C9 N1 C12 75.3(3)
C14 C9 N1 C12 -43.4(3)
C8 C9 N1 C12 -163.0(2)
C13 C12 N1 C10 155.8(2)
C13 C12 N1 C9 27.1(3)
C4 C3 O1 C1 175.5(3)
C2 C3 O1 C1 -5.3(3)
O2 C1 O1 C3 9.5(4)
C7 C2 O2 C1 -175.3(3)
C3 C2 O2 C1 6.7(4)
O1 C1 O2 C2 -10.1(4)
C15 C16 O3 C18 5.6(4)
C17 C16 O3 C18 -174.6(2)
O5 C19 O4 C17 0.6(4)
C20 C19 O4 C17 179.8(2)
C16 C17 O4 C19 -99.4(3)
C8 C17 O4 C19 145.8(2)
O7 C22 O8 C23 0.3(5)
C21 C22 O8 C23 -177.2(3)
